data_2216107
loop_
_publ_author_name
'Shao-Ming Ying'
'Yun Chen'
'Jun-Yue Lin'
'Guang-Pei Zhou'
'Jian-Hong Wu'

_publ_section_title
;
 Bis[\m-(2-carboxylatoethyl)phosphonato]bis[aqua(2,2'-bipyridine)cobalt(II)]
;
_journal_coeditor_code RZ2168
_journal_issue 11
_journal_name_full 'Acta Crystallographica Section E'
_journal_page_first m2862
_journal_page_last m2862
_journal_paper_doi 10.1107/S1600536807052592
_journal_volume 63
_journal_year 2007
_chemical_formula_iupac '[Co2 (C3 H5 O5 P1)2 (C10 H8 N2)2 (H2 O)2]'
_chemical_formula_moiety 'C26 H30 Co2 N4 O12 P2'
_chemical_formula_sum 'C26 H30 Co2 N4 O12 P2'
_chemical_formula_weight 770.34
_chemical_name_systematic
;
Bis[\m-(2-carboxylatoethyl)phosphonato]bis[aqua(2,2'-bipyridine)cobalt(II)]
;
_space_group_IT_number 61
_symmetry_cell_setting orthorhombic
_symmetry_space_group_name_Hall '-P 2ac 2ab'
_symmetry_space_group_name_H-M 'P b c a'
_atom_sites_solution_hydrogens geom
_atom_sites_solution_primary direct
_atom_sites_solution_secondary difmap
_audit_creation_method SHELXL-97
_cell_angle_alpha 90.00
_cell_angle_beta 90.00
_cell_angle_gamma 90.00
_cell_formula_units_Z 4
_cell_length_a 8.6384(18)
_cell_length_b 17.701(4)
_cell_length_c 20.619(4)
_cell_measurement_reflns_used 7543
_cell_measurement_temperature 293(2)
_cell_measurement_theta_max 28.169
_cell_measurement_theta_min 2.301
_cell_volume 3152.8(11)
_computing_cell_refinement 'SAINT (Bruker, 2004)'
_computing_data_collection 'SMART (Bruker, 2004)'
_computing_data_reduction 'SAINT (Bruker, 2004)'
_computing_molecular_graphics 'SHELXTL (Sheldrick, 1997b)'
_computing_publication_material 'SHELXTL (Sheldrick, 1997b)'
_computing_structure_refinement 'SHELXL97 (Sheldrick, 1997a)'
_computing_structure_solution 'SHELXS97 (Sheldrick, 1997a)'
_diffrn_ambient_temperature 293(2)
_diffrn_measured_fraction_theta_full 0.989
_diffrn_measured_fraction_theta_max 0.989
_diffrn_measurement_device_type 'Bruker APEX area-detector'
_diffrn_measurement_method '\f and \w'
_diffrn_radiation_monochromator graphite
_diffrn_radiation_source 'fine-focus sealed tube'
_diffrn_radiation_type MoK\a
_diffrn_radiation_wavelength 0.71073
_diffrn_reflns_av_R_equivalents 0.0439
_diffrn_reflns_av_sigmaI/netI 0.0612
_diffrn_reflns_limit_h_max 10
_diffrn_reflns_limit_h_min -11
_diffrn_reflns_limit_k_max 23
_diffrn_reflns_limit_k_min -23
_diffrn_reflns_limit_l_max 27
_diffrn_reflns_limit_l_min -26
_diffrn_reflns_number 22346
_diffrn_reflns_theta_full 28.44
_diffrn_reflns_theta_max 28.44
_diffrn_reflns_theta_min 1.98
_diffrn_standards_decay_% <0.1%
_diffrn_standards_interval_count 0
_diffrn_standards_interval_time 0
_diffrn_standards_number 0
_exptl_absorpt_coefficient_mu 1.221
_exptl_absorpt_correction_T_max 0.9303
_exptl_absorpt_correction_T_min 0.6816
_exptl_absorpt_correction_type multi-scan
_exptl_absorpt_process_details '(SADABS; Sheldrick, 2002)'
_exptl_crystal_colour pink
_exptl_crystal_density_diffrn 1.623
_exptl_crystal_density_method 'not measured'
_exptl_crystal_description plate
_exptl_crystal_F_000 1576
_exptl_crystal_size_max 0.34
_exptl_crystal_size_mid 0.33
_exptl_crystal_size_min 0.06
_refine_diff_density_max 0.487
_refine_diff_density_min -0.526
_refine_ls_extinction_method none
_refine_ls_goodness_of_fit_ref 0.781
_refine_ls_hydrogen_treatment constr
_refine_ls_matrix_type full
_refine_ls_number_parameters 208
_refine_ls_number_reflns 3924
_refine_ls_number_restraints 0
_refine_ls_restrained_S_all 0.781
_refine_ls_R_factor_all 0.0521
_refine_ls_R_factor_gt 0.0289
_refine_ls_shift/su_max 0.025
_refine_ls_shift/su_mean 0.002
_refine_ls_structure_factor_coef Fsqd
_refine_ls_weighting_details 'calc w=1/[\s^2^(Fo^2^)+(0.0378P)^2^] where P=(Fo^2^+2Fc^2^)/3'
_refine_ls_weighting_scheme calc
_refine_ls_wR_factor_gt 0.0668
_refine_ls_wR_factor_ref 0.0696
_reflns_number_gt 2241
_reflns_number_total 3924
_reflns_threshold_expression I>2\s(I)
_cod_data_source_file rz2168.cif
_cod_data_source_block I
_cod_depositor_comments
;
The following automatic conversions were performed:
'_symmetry_cell_setting' value 'Orthorhombic' changed to 'orthorhombic'
according to '/home/saulius/struct/CIF-dictionaries/cif_core.dic'
dictionary named 'cif_core.dic' version 2.4.1 from 2010-06-29.

Automatic conversion script
Id: cif_fix_enum 1527 2010-12-29 10:47:43Z saulius 

The following automatic conversions were performed:

'_symmetry_cell_setting' value 'Orthorhombic' changed to
'orthorhombic' according to
/home/saulius/struct/CIF-dictionaries/cif_core.dic dictionary named
'cif_core.dic' version 2.4.1 from 2010-06-29.

Automatic conversion script
Id: cif_fix_values 1715 2011-07-08 13:25:40Z adriana 
;
_cod_database_code 2216107
_cod_database_fobs_code 2216107

loop_
_symmetry_equiv_pos_as_xyz
'x, y, z'
'-x+1/2, -y, z+1/2'
'-x, y+1/2, -z+1/2'
'x+1/2, -y+1/2, -z'
'-x, -y, -z'
'x-1/2, y, -z-1/2'
'x, -y-1/2, z-1/2'
'-x-1/2, y-1/2, z'

loop_
_atom_site_type_symbol
_atom_site_label
_atom_site_fract_x
_atom_site_fract_y
_atom_site_fract_z
_atom_site_U_iso_or_equiv
_atom_site_adp_type
_atom_site_calc_flag
_atom_site_refinement_flags
_atom_site_occupancy
Co Co1 0.67017(3) 0.427251(15) 0.405818(12) 0.02945(9) Uani d . 1
P P1 1.15669(6) 0.69676(3) 0.49404(3) 0.03041(14) Uani d . 1
N N1 0.7003(2) 0.38302(10) 0.31196(8) 0.0380(5) Uani d . 1
N N2 0.5524(2) 0.50685(9) 0.34466(8) 0.0379(4) Uani d . 1
O O5 0.87439(17) 0.50256(8) 0.40645(6) 0.0410(4) Uani d . 1
O O4 0.69834(16) 0.51179(8) 0.48183(7) 0.0383(4) Uani d . 1
O O3 1.05769(16) 0.76527(7) 0.50687(7) 0.0429(4) Uani d . 1
O O2 1.21917(16) 0.66098(7) 0.55427(6) 0.0360(4) Uani d . 1
O O1 1.28912(17) 0.71919(8) 0.44566(7) 0.0428(4) Uani d . 1
H H1B 1.3711 0.7228 0.4654 0.064 Uiso calc R 1
O O6 0.45576(15) 0.39234(7) 0.43781(6) 0.0386(4) Uani d . 1
H H6B 0.4259 0.4205 0.4668 0.046 Uiso calc R 1
H H6A 0.4103 0.3516 0.4199 0.046 Uiso d R 1
C C13 0.8227(2) 0.53500(11) 0.45580(10) 0.0308(5) Uani d . 1
C C12 0.9046(2) 0.60169(12) 0.48543(10) 0.0382(5) Uani d . 1
H H12A 0.9347 0.5885 0.5293 0.046 Uiso calc R 1
H H12B 0.8321 0.6434 0.4882 0.046 Uiso calc R 1
C C11 1.0474(2) 0.62845(11) 0.44921(10) 0.0390(5) Uani d . 1
H H11A 1.0159 0.6505 0.4082 0.047 Uiso calc R 1
H H11B 1.1129 0.5853 0.4398 0.047 Uiso calc R 1
C C5 0.6405(3) 0.42324(12) 0.26241(9) 0.0389(5) Uani d . 1
C C6 0.5562(3) 0.49213(12) 0.28068(10) 0.0380(5) Uani d . 1
C C4 0.6598(3) 0.39995(15) 0.19871(11) 0.0565(7) Uani d . 1
H H4A 0.6182 0.4282 0.1649 0.068 Uiso calc R 1
C C10 0.4766(3) 0.56851(13) 0.36431(11) 0.0539(7) Uani d . 1
H H10A 0.4737 0.5787 0.4085 0.065 Uiso calc R 1
C C7 0.4842(3) 0.53934(15) 0.23605(11) 0.0552(7) Uani d . 1
H H7A 0.4881 0.5285 0.1919 0.066 Uiso calc R 1
C C1 0.7808(3) 0.31957(13) 0.29949(11) 0.0504(7) Uani d . 1
H H1A 0.8227 0.2921 0.3337 0.060 Uiso calc R 1
C C3 0.7403(4) 0.33528(16) 0.18596(13) 0.0680(9) Uani d . 1
H H3A 0.7531 0.3190 0.1434 0.082 Uiso calc R 1
C C9 0.4028(3) 0.61769(14) 0.32318(12) 0.0667(8) Uani d . 1
H H9A 0.3516 0.6601 0.3390 0.080 Uiso calc R 1
C C8 0.4071(3) 0.60219(16) 0.25800(12) 0.0672(8) Uani d . 1
H H8A 0.3579 0.6342 0.2287 0.081 Uiso calc R 1
C C2 0.8023(3) 0.29448(15) 0.23620(14) 0.0652(8) Uani d . 1
H H2A 0.8580 0.2506 0.2280 0.078 Uiso calc R 1

loop_
_atom_site_aniso_label
_atom_site_aniso_U_11
_atom_site_aniso_U_22
_atom_site_aniso_U_33
_atom_site_aniso_U_12
_atom_site_aniso_U_13
_atom_site_aniso_U_23
Co1 0.03229(17) 0.02827(15) 0.02781(14) -0.00034(13) 0.00030(13) -0.00079(12)
P1 0.0257(3) 0.0270(3) 0.0385(3) -0.0013(2) -0.0008(3) 0.0023(2)
N1 0.0425(13) 0.0365(11) 0.0351(10) -0.0059(9) 0.0035(9) -0.0090(9)
N2 0.0425(12) 0.0410(11) 0.0302(10) 0.0029(9) -0.0015(8) 0.0016(8)
O5 0.0475(11) 0.0392(9) 0.0362(8) -0.0118(7) 0.0076(7) -0.0070(7)
O4 0.0339(10) 0.0326(8) 0.0485(9) -0.0061(7) 0.0075(7) -0.0067(7)
O3 0.0304(9) 0.0276(8) 0.0708(10) 0.0049(6) 0.0001(8) 0.0038(7)
O2 0.0374(9) 0.0327(8) 0.0379(8) 0.0052(7) -0.0020(7) 0.0039(7)
O1 0.0335(10) 0.0529(10) 0.0420(9) -0.0100(7) 0.0022(7) 0.0050(8)
O6 0.0352(9) 0.0345(8) 0.0461(9) -0.0045(7) 0.0035(7) -0.0085(7)
C13 0.0313(13) 0.0255(11) 0.0355(12) 0.0000(10) -0.0047(10) 0.0036(9)
C12 0.0304(13) 0.0368(12) 0.0476(13) -0.0056(10) 0.0026(11) -0.0064(10)
C11 0.0398(15) 0.0394(13) 0.0380(12) -0.0098(10) -0.0028(10) 0.0009(10)
C5 0.0422(15) 0.0463(13) 0.0281(11) -0.0168(11) -0.0001(9) -0.0049(11)
C6 0.0378(14) 0.0436(13) 0.0326(12) -0.0115(11) -0.0038(10) 0.0028(10)
C4 0.081(2) 0.0582(16) 0.0306(13) -0.0185(15) 0.0051(13) -0.0086(12)
C10 0.0689(19) 0.0539(15) 0.0389(13) 0.0184(14) -0.0041(12) 0.0003(12)
C7 0.0644(19) 0.0675(17) 0.0336(13) -0.0051(15) -0.0102(12) 0.0079(13)
C1 0.0569(18) 0.0458(15) 0.0485(15) -0.0023(13) 0.0051(12) -0.0138(12)
C3 0.094(2) 0.070(2) 0.0392(15) -0.0225(18) 0.0194(16) -0.0194(15)
C9 0.081(2) 0.0611(18) 0.0577(18) 0.0288(16) -0.0069(16) 0.0063(14)
C8 0.078(2) 0.0700(19) 0.0533(17) 0.0161(17) -0.0152(16) 0.0185(15)
C2 0.072(2) 0.0529(17) 0.071(2) -0.0049(14) 0.0217(16) -0.0284(15)

loop_
_atom_type_symbol
_atom_type_description
_atom_type_scat_dispersion_real
_atom_type_scat_dispersion_imag
_atom_type_scat_source
C C 0.0033 0.0016 'International Tables Vol C Tables 4.2.6.8 and 6.1.1.4'
H H 0.0000 0.0000 'International Tables Vol C Tables 4.2.6.8 and 6.1.1.4'
N N 0.0061 0.0033 'International Tables Vol C Tables 4.2.6.8 and 6.1.1.4'
O O 0.0106 0.0060 'International Tables Vol C Tables 4.2.6.8 and 6.1.1.4'
P P 0.1023 0.0942 'International Tables Vol C Tables 4.2.6.8 and 6.1.1.4'
Co Co 0.3494 0.9721 'International Tables Vol C Tables 4.2.6.8 and 6.1.1.4'

loop_
_geom_angle_atom_site_label_1
_geom_angle_atom_site_label_2
_geom_angle_atom_site_label_3
_geom_angle_site_symmetry_1
_geom_angle_site_symmetry_3
_geom_angle
O2 Co1 O6 5_766 . 93.64(6)
O2 Co1 N1 5_766 . 91.64(6)
O6 Co1 N1 . . 107.10(6)
O2 Co1 N2 5_766 . 167.65(6)
O6 Co1 N2 . . 87.65(6)
N1 Co1 N2 . . 76.26(7)
O2 Co1 O4 5_766 . 100.73(6)
O6 Co1 O4 . . 94.36(5)
N1 Co1 O4 . . 154.52(6)
N2 Co1 O4 . . 91.42(6)
O2 Co1 O5 5_766 . 94.97(6)
O6 Co1 O5 . . 153.62(5)
N1 Co1 O5 . . 97.53(6)
N2 Co1 O5 . . 89.19(6)
O4 Co1 O5 . . 59.54(5)
O2 P1 O3 . . 113.57(8)
O2 P1 O1 . . 111.85(8)
O3 P1 O1 . . 108.76(8)
O2 P1 C11 . . 109.46(9)
O3 P1 C11 . . 109.55(10)
O1 P1 C11 . . 103.13(9)
C5 N1 C1 . . 119.60(19)
C5 N1 Co1 . . 116.95(14)
C1 N1 Co1 . . 123.39(16)
C10 N2 C6 . . 117.89(19)
C10 N2 Co1 . . 126.17(14)
C6 N2 Co1 . . 115.94(14)
C13 O5 Co1 . . 89.81(12)
C13 O4 Co1 . . 90.73(12)
P1 O2 Co1 . 5_766 147.36(9)
P1 O1 H1B . . 109.5
Co1 O6 H6B . . 109.5
Co1 O6 H6A . . 120.0
H6B O6 H6A . . 130.5
O5 C13 O4 . . 119.84(19)
O5 C13 C12 . . 121.47(19)
O4 C13 C12 . . 118.69(18)
C13 C12 C11 . . 115.28(18)
C13 C12 H12A . . 108.5
C11 C12 H12A . . 108.5
C13 C12 H12B . . 108.5
C11 C12 H12B . . 108.5
H12A C12 H12B . . 107.5
C12 C11 P1 . . 112.65(14)
C12 C11 H11A . . 109.1
P1 C11 H11A . . 109.1
C12 C11 H11B . . 109.1
P1 C11 H11B . . 109.1
H11A C11 H11B . . 107.8
N1 C5 C4 . . 121.0(2)
N1 C5 C6 . . 115.71(17)
C4 C5 C6 . . 123.3(2)
N2 C6 C7 . . 121.5(2)
N2 C6 C5 . . 115.10(19)
C7 C6 C5 . . 123.4(2)
C3 C4 C5 . . 119.5(2)
C3 C4 H4A . . 120.2
C5 C4 H4A . . 120.2
N2 C10 C9 . . 124.0(2)
N2 C10 H10A . . 118.0
C9 C10 H10A . . 118.0
C8 C7 C6 . . 119.1(2)
C8 C7 H7A . . 120.5
C6 C7 H7A . . 120.5
N1 C1 C2 . . 121.0(2)
N1 C1 H1A . . 119.5
C2 C1 H1A . . 119.5
C4 C3 C2 . . 119.7(2)
C4 C3 H3A . . 120.2
C2 C3 H3A . . 120.2
C8 C9 C10 . . 117.8(2)
C8 C9 H9A . . 121.1
C10 C9 H9A . . 121.1
C7 C8 C9 . . 119.9(2)
C7 C8 H8A . . 120.1
C9 C8 H8A . . 120.1
C3 C2 C1 . . 119.2(3)
C3 C2 H2A . . 120.4
C1 C2 H2A . . 120.4

loop_
_geom_bond_atom_site_label_1
_geom_bond_atom_site_label_2
_geom_bond_site_symmetry_2
_geom_bond_distance
Co1 O2 5_766 2.0076(13)
Co1 O6 . 2.0610(14)
Co1 N1 . 2.1038(16)
Co1 N2 . 2.1471(17)
Co1 O4 . 2.1806(14)
Co1 O5 . 2.2112(15)
P1 O2 . 1.4948(14)
P1 O3 . 1.5074(14)
P1 O1 . 1.5690(15)
P1 C11 . 1.791(2)
N1 C5 . 1.348(3)
N1 C1 . 1.346(3)
N2 C10 . 1.336(3)
N2 C6 . 1.345(3)
O5 C13 . 1.251(2)
O4 C13 . 1.269(2)
O2 Co1 5_766 2.0076(13)
O1 H1B . 0.8200
O6 H6B . 0.8200
O6 H6A . 0.9000
C13 C12 . 1.506(3)
C12 C11 . 1.517(3)
C12 H12A . 0.9700
C12 H12B . 0.9700
C11 H11A . 0.9700
C11 H11B . 0.9700
C5 C4 . 1.387(3)
C5 C6 . 1.469(3)
C6 C7 . 1.390(3)
C4 C3 . 1.365(3)
C4 H4A . 0.9300
C10 C9 . 1.373(3)
C10 H10A . 0.9300
C7 C8 . 1.373(3)
C7 H7A . 0.9300
C1 C2 . 1.391(3)
C1 H1A . 0.9300
C3 C2 . 1.372(4)
C3 H3A . 0.9300
C9 C8 . 1.372(3)
C9 H9A . 0.9300
C8 H8A . 0.9300
C2 H2A . 0.9300

loop_
_geom_hbond_atom_site_label_D
_geom_hbond_atom_site_label_H
_geom_hbond_atom_site_label_A
_geom_hbond_site_symmetry_A
_geom_hbond_distance_DH
_geom_hbond_distance_HA
_geom_hbond_distance_DA
_geom_hbond_angle_DHA
O6 H6B O4 5_666 0.82 1.93 2.7198(19) 162.6
O1 H1B O3 4_566 0.82 1.72 2.533(2) 169.3
